data_7718034
loop_
_publ_author_name
'Jin, Qi-Qi'
'Duan, Xiao-Fang'
'Yan, Dan-Ni'
'Yin, Fan'
'Li, Chen-Chen'
'Zhou, Li-Peng'
'Cai, Li-Xuan'
'Sun, Qing-Fu'

_publ_section_title
;
 A stimuli-responsive dimeric capsule built from an acridine-based
 metallacycle for ratiometric fluorescence sensing of TNP.
;
_journal_issue 12
_journal_name_full 'Dalton transactions (Cambridge, England : 2003)'
_journal_page_first 4998
_journal_page_last 5005
_journal_paper_doi 10.1039/d4dt03334e
_journal_volume 54
_journal_year 2025
_chemical_formula_sum 'C70 H74 N18 O12 Pd2'
_chemical_formula_weight 1572.27
_space_group_crystal_system triclinic
_space_group_IT_number 2
_space_group_name_Hall '-P 1'
_space_group_name_H-M_alt 'P -1'
_atom_sites_solution_hydrogens geom
_audit_creation_method SHELXL-2019/3
_audit_update_record
;
2024-11-21 deposited with the CCDC.	2025-01-30 downloaded from the CCDC.
;
_cell_angle_alpha 115.380(2)
_cell_angle_beta 95.0270(10)
_cell_angle_gamma 104.8230(10)
_cell_formula_units_Z 2
_cell_length_a 17.1274(2)
_cell_length_b 17.2676(3)
_cell_length_c 19.2750(3)
_cell_measurement_reflns_used 36959
_cell_measurement_temperature 100(2)
_cell_measurement_theta_max 28.1850
_cell_measurement_theta_min 2.1350
_cell_volume 4850.30(16)
_computing_cell_refinement 'CrysAlisPro 1.171.42.73a (Rigaku OD, 2022)'
_computing_data_collection 'CrysAlisPro 1.171.42.73a (Rigaku OD, 2022)'
_computing_data_reduction 'CrysAlisPro 1.171.42.73a (Rigaku OD, 2022)'
_computing_molecular_graphics 'Bruker SHELXTL'
_computing_publication_material 'Bruker SHELXTL'
_computing_structure_refinement 'SHELXL-2019/2 (Sheldrick, 2019)'
_computing_structure_solution 'SHELXT 2018/2 (Sheldrick, 2018)'
_diffrn_ambient_temperature 100(2)
_diffrn_measured_fraction_theta_full 0.984
_diffrn_measured_fraction_theta_max 0.804
_diffrn_measurement_device_type 'XtaLAB Synergy R, HyPix'
_diffrn_radiation_type MoK\a
_diffrn_radiation_wavelength 0.71073
_diffrn_reflns_av_R_equivalents 0.0494
_diffrn_reflns_av_unetI/netI 0.0451
_diffrn_reflns_Laue_measured_fraction_full 0.984
_diffrn_reflns_Laue_measured_fraction_max 0.804
_diffrn_reflns_limit_h_max 21
_diffrn_reflns_limit_h_min -22
_diffrn_reflns_limit_k_max 22
_diffrn_reflns_limit_k_min -22
_diffrn_reflns_limit_l_max 24
_diffrn_reflns_limit_l_min -24
_diffrn_reflns_number 78239
_diffrn_reflns_point_group_measured_fraction_full 0.984
_diffrn_reflns_point_group_measured_fraction_max 0.804
_diffrn_reflns_theta_full 25.242
_diffrn_reflns_theta_max 28.342
_diffrn_reflns_theta_min 1.537
_diffrn_source 'micro-focus sealed X-ray tube'
_exptl_absorpt_coefficient_mu 0.425
_exptl_crystal_colour yellow
_exptl_crystal_density_diffrn 1.077
_exptl_crystal_description block
_exptl_crystal_F_000 1616
_exptl_crystal_size_max 0.2
_exptl_crystal_size_mid 0.18
_exptl_crystal_size_min 0.15
_refine_diff_density_max 1.943
_refine_diff_density_min -1.019
_refine_diff_density_rms 0.104
_refine_ls_extinction_method none
_refine_ls_goodness_of_fit_ref 0.933
_refine_ls_hydrogen_treatment constr
_refine_ls_matrix_type full
_refine_ls_number_parameters 927
_refine_ls_number_reflns 19463
_refine_ls_number_restraints 1694
_refine_ls_restrained_S_all 0.906
_refine_ls_R_factor_all 0.0742
_refine_ls_R_factor_gt 0.0592
_refine_ls_shift/su_max 0.001
_refine_ls_shift/su_mean 0.000
_refine_ls_structure_factor_coef Fsqd
_refine_ls_weighting_details 'w=1/[\s^2^(Fo^2^)+(0.2000P)^2^] where P=(Fo^2^+2Fc^2^)/3'
_refine_ls_weighting_scheme calc
_refine_ls_wR_factor_gt 0.2113
_refine_ls_wR_factor_ref 0.2256
_reflns_Friedel_coverage 0.000
_reflns_number_gt 15546
_reflns_number_total 19463
_reflns_threshold_expression 'I > 2\s(I)'
_cod_data_source_file d4dt03334e2.cif
_cod_data_source_block jqq-230318_auto_sq
_cod_depositor_comments 'Adding full bibliography for 7718034.cif.'
_cod_original_cell_volume 4850.30(15)
_cod_database_code 7718034
_shelx_shelxl_version_number 2019/3
_shelx_space_group_comment
;
The symmetry employed for this shelxl refinement is uniquely defined
by the following loop, which should always be used as a source of
symmetry information in preference to the above space-group names.
They are only intended as comments.
;

loop_
_space_group_symop_operation_xyz
'x, y, z'
'-x, -y, -z'

loop_
_atom_site_label
_atom_site_type_symbol
_atom_site_fract_x
_atom_site_fract_y
_atom_site_fract_z
_atom_site_U_iso_or_equiv
_atom_site_adp_type
_atom_site_occupancy
_atom_site_site_symmetry_order
_atom_site_calc_flag
_atom_site_refinement_flags_posn
_atom_site_refinement_flags_adp
_atom_site_refinement_flags_occupancy
_atom_site_disorder_assembly
_atom_site_disorder_group
Pd01 Pd 0.80911(2) 0.87651(2) 0.76754(2) 0.02341(11) Uani 1 1 d . U . . .
Pd02 Pd 0.68702(2) 0.15171(2) 0.20668(2) 0.02479(11) Uani 1 1 d . U . . .
O003 O 1.0367(2) 0.9154(2) 0.7698(2) 0.0495(9) Uani 1 1 d . U . . .
N005 N 0.7765(2) 0.7451(2) 0.74620(18) 0.0245(7) Uani 1 1 d . U . . .
N006 N 0.7673(2) 0.8299(2) 0.64989(19) 0.0264(7) Uani 1 1 d . U . . .
N007 N 0.5834(2) 0.6274(2) 0.31787(19) 0.0305(7) Uani 1 1 d . U . . .
N008 N 0.67461(19) 0.7640(2) 0.53703(19) 0.0289(7) Uani 1 1 d . U . . .
N009 N 0.6845(2) 0.2439(2) 0.44461(19) 0.0313(7) Uani 1 1 d . U . . .
N00A N 0.6930(2) 0.2772(2) 0.22314(19) 0.0270(7) Uani 1 1 d . U . . .
N00B N 0.6991(2) 0.6086(2) 0.7221(2) 0.0319(7) Uani 1 1 d . U . . .
N00C N 0.6439(2) 0.3608(2) 0.6669(2) 0.0311(7) Uani 1 1 d . U . . .
N00D N 0.70942(19) 0.1992(2) 0.32489(19) 0.0253(7) Uani 1 1 d . U . . .
N00E N 0.6774(2) 0.0216(2) 0.1864(2) 0.0312(7) Uani 1 1 d . U . . .
N00F N 0.6611(2) 0.0979(3) 0.0863(2) 0.0321(8) Uani 1 1 d . U . . .
N00G N 1.0801(2) 0.9215(3) 0.8274(2) 0.0433(10) Uani 1 1 d . U . . .
N00H N 0.8479(2) 0.9242(3) 0.8870(2) 0.0339(8) Uani 1 1 d . U . . .
N00I N 0.6528(2) 0.3974(2) 0.2488(2) 0.0320(7) Uani 1 1 d . U . . .
O00J O 1.1044(2) 0.8569(3) 0.8205(3) 0.0659(11) Uani 1 1 d . U . . .
O00K O 0.5004(2) -0.1354(3) 0.7822(2) 0.0554(10) Uani 1 1 d . U . . .
C00L C 0.6519(2) 0.2050(3) 0.3667(2) 0.0295(8) Uani 1 1 d . U . . .
H00L H 0.594151 0.184152 0.344321 0.035 Uiso 1 1 calc R U . . .
C00M C 0.7765(2) 0.6021(3) 0.7082(2) 0.0288(8) Uani 1 1 d . U . . .
O00N O 0.6212(2) -0.1482(3) 0.7700(2) 0.0565(10) Uani 1 1 d . U . . .
C00O C 0.8244(2) 0.6887(3) 0.7230(2) 0.0245(7) Uani 1 1 d . U . . .
C00P C 0.8069(2) 0.5295(3) 0.6833(3) 0.0328(9) Uani 1 1 d . U . . .
H00P H 0.773868 0.470556 0.672446 0.039 Uiso 1 1 calc R U . . .
C00Q C 0.6463(3) 0.4113(3) 0.7442(2) 0.0354(9) Uani 1 1 d . U . . .
C00R C 0.7701(3) 0.2675(3) 0.4549(2) 0.0309(9) Uani 1 1 d . U . . .
C00S C 0.7034(2) 0.6950(3) 0.7442(2) 0.0298(9) Uani 1 1 d . U . . .
H00S H 0.658587 0.717314 0.756997 0.036 Uiso 1 1 calc R U . . .
C00T C 0.5740(3) 0.7096(3) 0.3467(2) 0.0339(9) Uani 1 1 d . U . . .
C00U C 0.7517(2) 0.7694(3) 0.5185(2) 0.0306(8) Uani 1 1 d . U . . .
O00W O 0.4395(3) 0.2783(4) 1.1573(3) 0.0817(13) Uani 1 1 d . U . . .
C00X C 0.6348(3) -0.0029(3) 0.0530(2) 0.0417(11) Uani 1 1 d . U . . .
H00A H 0.642595 -0.030611 -0.001564 0.050 Uiso 1 1 calc R U . . .
H00B H 0.575336 -0.026817 0.051733 0.050 Uiso 1 1 calc R U . . .
C00Y C 0.5920(2) 0.7181(3) 0.4824(2) 0.0309(9) Uani 1 1 d . U . . .
H00C H 0.548778 0.720846 0.513452 0.037 Uiso 1 1 calc R U . . .
H00D H 0.585517 0.653398 0.449300 0.037 Uiso 1 1 calc R U . . .
C00Z C 0.8097(2) 0.8101(3) 0.5902(2) 0.0293(8) Uani 1 1 d . U . . .
C010 C 0.5785(3) 0.7594(3) 0.4296(3) 0.0368(9) Uani 1 1 d . U . . .
C011 C 0.6878(2) 0.8010(3) 0.6158(2) 0.0269(8) Uani 1 1 d . U . . .
H011 H 0.644924 0.805895 0.643970 0.032 Uiso 1 1 calc R U . . .
C012 C 0.5798(3) 0.5807(3) 0.2402(2) 0.0342(9) Uani 1 1 d . U . . .
C013 C 0.9368(2) 0.6350(3) 0.6912(2) 0.0295(8) Uani 1 1 d . U . . .
H013 H 0.992634 0.644960 0.685781 0.035 Uiso 1 1 calc R U . . .
C014 C 0.6263(2) 0.5339(3) 0.7116(3) 0.0387(10) Uani 1 1 d . U . . .
H01A H 0.614517 0.483352 0.657638 0.046 Uiso 1 1 calc R U . . .
H01B H 0.577618 0.555095 0.717134 0.046 Uiso 1 1 calc R U . . .
C015 C 0.6382(3) 0.4996(3) 0.7697(3) 0.0374(10) Uani 1 1 d . U . . .
C016 C 0.5485(3) 0.8369(3) 0.3336(3) 0.0487(12) Uani 1 1 d . U . . .
H016 H 0.538791 0.864370 0.301653 0.058 Uiso 1 1 calc R U . . .
C017 C 0.6582(3) 0.1422(3) 0.5355(3) 0.0474(11) Uani 1 1 d . U . . .
H017 H 0.656395 0.107224 0.481271 0.057 Uiso 1 1 calc R U . . .
C018 C 0.6558(3) 0.3781(3) 0.8007(3) 0.0457(11) Uani 1 1 d . U . . .
C019 C 0.5595(3) 0.7503(3) 0.2978(3) 0.0438(11) Uani 1 1 d . U . . .
C01A C 0.8449(3) 0.3554(3) 0.2348(3) 0.0402(10) Uani 1 1 d . U . . .
H01C H 0.862793 0.304361 0.223113 0.048 Uiso 1 1 calc R U . . .
C01B C 0.6522(2) 0.2792(3) 0.6434(2) 0.0320(9) Uani 1 1 d . U . . .
C01C C 0.9066(2) 0.7068(3) 0.7147(2) 0.0274(8) Uani 1 1 d . U . . .
H01D H 0.939675 0.765410 0.724694 0.033 Uiso 1 1 calc R U . . .
O01D O 1.1000(2) 0.9920(4) 0.8908(2) 0.0916(18) Uani 1 1 d . U . . .
C01E C 0.6383(3) 0.2666(4) 0.5062(2) 0.0402(10) Uani 1 1 d . U . . .
H01E H 0.578532 0.244566 0.481510 0.048 Uiso 1 1 calc R U . . .
H01F H 0.655554 0.333402 0.537841 0.048 Uiso 1 1 calc R U . . .
C01F C 0.7852(2) 0.2389(3) 0.3791(2) 0.0275(8) Uani 1 1 d . U . . .
C01G C 0.6296(3) 0.3104(3) 0.2324(2) 0.0321(9) Uani 1 1 d . U . . .
H01G H 0.574605 0.275867 0.227752 0.039 Uiso 1 1 calc R U . . .
C01H C 0.8885(2) 0.5483(3) 0.6751(3) 0.0332(9) Uani 1 1 d . U . . .
H01H H 0.911940 0.500826 0.658144 0.040 Uiso 1 1 calc R U . . .
C01I C 0.6511(3) 0.2263(3) 0.5607(3) 0.0355(9) Uani 1 1 d . U . . .
C01J C 0.7619(2) 0.3500(3) 0.2366(2) 0.0300(8) Uani 1 1 d . U . . .
O01K O 0.4742(3) 0.2172(3) 1.0429(3) 0.0805(13) Uani 1 1 d . U . . .
N1 N 0.8416(2) 1.0108(3) 0.7933(2) 0.0389(9) Uani 1 1 d . U . . .
C01L C 0.8944(2) 0.8243(3) 0.5927(3) 0.0343(9) Uani 1 1 d . U . . .
H01L H 0.934458 0.853265 0.641117 0.041 Uiso 1 1 calc R U . . .
C01M C 0.5570(3) 0.7013(4) 0.2179(3) 0.0471(11) Uani 1 1 d . U . . .
H01M H 0.548376 0.726572 0.183857 0.056 Uiso 1 1 calc R U . . .
C01N C 0.6630(3) 0.2409(3) 0.6950(3) 0.0432(11) Uani 1 1 d . U . . .
C01O C 0.8343(3) 0.3112(3) 0.5215(3) 0.0385(10) Uani 1 1 d . U . . .
H01O H 0.823820 0.331719 0.572914 0.046 Uiso 1 1 calc R U . . .
C01P C 0.5892(3) 0.4925(3) 0.2120(3) 0.0383(10) Uani 1 1 d . U . . .
C01Q C 0.6006(3) 0.4562(3) 0.2694(3) 0.0376(10) Uani 1 1 d . U . . .
H01I H 0.626335 0.507797 0.322769 0.045 Uiso 1 1 calc R U . . .
H01J H 0.545623 0.421440 0.270888 0.045 Uiso 1 1 calc R U . . .
C01R C 0.6862(3) -0.0266(3) 0.1037(2) 0.0375(10) Uani 1 1 d . U . . .
H01K H 0.666725 -0.092917 0.084635 0.045 Uiso 1 1 calc R U . . .
H01N H 0.745072 -0.007712 0.101218 0.045 Uiso 1 1 calc R U . . .
C01S C 0.7749(3) 0.7380(3) 0.4454(3) 0.0402(10) Uani 1 1 d . U . . .
H01S H 0.735107 0.709286 0.396858 0.048 Uiso 1 1 calc R U . . .
C01T C 0.5671(3) 0.8421(3) 0.4596(3) 0.0453(11) Uani 1 1 d . U . . .
H01T H 0.569887 0.873821 0.514493 0.054 Uiso 1 1 calc R U . . .
C01U C 0.9139(3) 0.3236(3) 0.5101(3) 0.0436(11) Uani 1 1 d . U . . .
H01U H 0.959197 0.352981 0.554541 0.052 Uiso 1 1 calc R U . . .
C01V C 0.7411(3) 0.0153(3) 0.2389(3) 0.0381(10) Uani 1 1 d . U . . .
H01P H 0.796279 0.042439 0.233229 0.057 Uiso 1 1 calc R U . . .
H01Q H 0.732249 -0.048592 0.224516 0.057 Uiso 1 1 calc R U . . .
H01R H 0.736996 0.047718 0.293691 0.057 Uiso 1 1 calc R U . . .
C01W C 0.5943(3) -0.0216(4) 0.1952(3) 0.0457(12) Uani 1 1 d . U . . .
H01V H 0.591682 0.007249 0.250745 0.069 Uiso 1 1 calc R U . . .
H01W H 0.585131 -0.086336 0.176769 0.069 Uiso 1 1 calc R U . . .
H01X H 0.551423 -0.014165 0.163719 0.069 Uiso 1 1 calc R U . . .
C01X C 0.5670(3) 0.6161(4) 0.1868(3) 0.0454(11) Uani 1 1 d . U . . .
C01Y C 0.5860(3) 0.4437(4) 0.1323(3) 0.0500(12) Uani 1 1 d . U . . .
H01Y H 0.591793 0.385245 0.112757 0.060 Uiso 1 1 calc R U . . .
C01Z C 0.8662(2) 0.2501(3) 0.3675(2) 0.0323(9) Uani 1 1 d . U . . .
H01Z H 0.876925 0.228638 0.316199 0.039 Uiso 1 1 calc R U . . .
C020 C 0.6681(3) 0.1055(3) 0.5866(3) 0.0545(13) Uani 1 1 d . U . . .
H020 H 0.673120 0.046634 0.566248 0.065 Uiso 1 1 calc R U . . .
C021 C 0.9058(3) 0.8838(4) 0.9091(3) 0.0435(11) Uani 1 1 d . U . . .
H02A H 0.878057 0.818667 0.888593 0.065 Uiso 1 1 calc R U . . .
H02B H 0.923383 0.912721 0.966705 0.065 Uiso 1 1 calc R U . . .
H02C H 0.954500 0.893370 0.886810 0.065 Uiso 1 1 calc R U . . .
C022 C 0.5920(3) 0.1219(4) 0.0556(3) 0.0448(12) Uani 1 1 d . U . . .
H02D H 0.543973 0.107171 0.077225 0.067 Uiso 1 1 calc R U . . .
H02E H 0.576407 0.087328 -0.002102 0.067 Uiso 1 1 calc R U . . .
H02F H 0.610605 0.186949 0.071475 0.067 Uiso 1 1 calc R U . . .
C024 C 0.9294(3) 0.2937(3) 0.4341(3) 0.0429(11) Uani 1 1 d . U . . .
H024 H 0.985172 0.303794 0.428435 0.052 Uiso 1 1 calc R U . . .
C025 C 0.7372(3) 0.4259(3) 0.2530(3) 0.0350(9) Uani 1 1 d . U . . .
C026 C 0.7355(3) 0.1315(4) 0.0599(3) 0.0398(11) Uani 1 1 d . U . . .
H02G H 0.751738 0.197599 0.082462 0.060 Uiso 1 1 calc R U . . .
H02H H 0.722727 0.104019 0.002257 0.060 Uiso 1 1 calc R U . . .
H02I H 0.781199 0.114978 0.077615 0.060 Uiso 1 1 calc R U . . .
C027 C 0.6411(3) 0.5518(4) 0.8483(3) 0.0523(13) Uani 1 1 d . U . . .
H027 H 0.636413 0.610528 0.866042 0.063 Uiso 1 1 calc R U . . .
C028 C 0.5647(4) 0.5610(4) 0.1049(3) 0.0577(14) Uani 1 1 d . U . . .
H028 H 0.556287 0.582760 0.068135 0.069 Uiso 1 1 calc R U . . .
C029 C 0.6643(3) 0.2925(4) 0.7751(3) 0.0492(12) Uani 1 1 d . U . . .
H029 H 0.670869 0.269311 0.811117 0.059 Uiso 1 1 calc R U . . .
C02A C 0.8574(3) 0.7510(4) 0.4478(3) 0.0486(12) Uani 1 1 d . U . . .
H02J H 0.875696 0.731288 0.399850 0.058 Uiso 1 1 calc R U . . .
C02B C 0.5514(3) 0.8815(3) 0.4120(3) 0.0482(12) Uani 1 1 d . U . . .
H02K H 0.542831 0.938649 0.434266 0.058 Uiso 1 1 calc R U . . .
C02C C 0.9163(3) 0.7933(4) 0.5204(3) 0.0438(11) Uani 1 1 d . U . . .
H02L H 0.973051 0.800873 0.519482 0.053 Uiso 1 1 calc R U . . .
C02D C 0.6706(3) 0.1520(3) 0.6643(3) 0.0500(12) Uani 1 1 d . U . . .
H02M H 0.677267 0.126104 0.698122 0.060 Uiso 1 1 calc R U . . .
O02E O 0.4729(3) -0.0441(4) 0.6314(3) 0.0815(13) Uani 1 1 d . U . . .
C02G C 0.5745(4) 0.4785(4) 0.0800(3) 0.0586(14) Uani 1 1 d . U . . .
H02N H 0.573431 0.443543 0.025906 0.070 Uiso 1 1 calc R U . . .
N02H N 0.5351(3) -0.0297(4) 0.6693(3) 0.0696(15) Uani 1 1 d . U . . .
N02I N 0.4235(3) 0.2450(4) 1.0847(4) 0.0771(16) Uani 1 1 d . U . . .
C02J C 0.7742(3) 0.9047(5) 0.9204(3) 0.0654(18) Uani 1 1 d . U . . .
H02O H 0.731318 0.924077 0.901835 0.098 Uiso 1 1 calc R U . . .
H02P H 0.790525 0.937859 0.978097 0.098 Uiso 1 1 calc R U . . .
H02Q H 0.752308 0.839518 0.903170 0.098 Uiso 1 1 calc R U . . .
O02K O 0.6130(4) -0.0260(5) 0.8667(3) 0.119(2) Uani 1 1 d . U . . .
C02L C 0.7753(3) 1.0328(4) 0.7569(4) 0.0586(15) Uani 1 1 d . U . . .
H02R H 0.771398 1.007144 0.699975 0.088 Uiso 1 1 calc R U . . .
H02S H 0.788947 1.098711 0.780203 0.088 Uiso 1 1 calc R U . . .
H02T H 0.722084 1.006811 0.766687 0.088 Uiso 1 1 calc R U . . .
C02M C 0.8939(4) 1.0231(4) 0.9203(3) 0.0589(14) Uani 1 1 d . U . . .
H02U H 0.895759 1.054396 0.977402 0.071 Uiso 1 1 calc R U . . .
H02V H 0.951583 1.031893 0.913428 0.071 Uiso 1 1 calc R U . . .
C02N C 0.7922(3) 0.5101(3) 0.2695(3) 0.0445(11) Uani 1 1 d . U . . .
H02W H 0.774977 0.561485 0.280987 0.053 Uiso 1 1 calc R U . . .
N02O N 0.5758(3) -0.1098(5) 0.8017(4) 0.0688(14) Uani 1 1 d . U . . .
C02P C 0.8531(5) 1.0617(4) 0.8804(4) 0.0745(18) Uani 1 1 d . U . . .
H02X H 0.886676 1.125787 0.899351 0.089 Uiso 1 1 calc R U . . .
H02Y H 0.798306 1.060447 0.893576 0.089 Uiso 1 1 calc R U . . .
C02Q C 0.8995(3) 0.4391(4) 0.2509(3) 0.0512(12) Uani 1 1 d . U . . .
H02Z H 0.956047 0.445045 0.249952 0.061 Uiso 1 1 calc R U . . .
C02R C 0.6513(4) 0.5179(4) 0.9035(3) 0.0608(15) Uani 1 1 d . U . . .
H02 H 0.654351 0.555154 0.957603 0.073 Uiso 1 1 calc R U . . .
O02S O 0.3562(3) 0.2399(4) 1.0490(4) 0.131(3) Uani 1 1 d . U . . .
C02U C 0.6566(4) 0.4342(4) 0.8802(3) 0.0600(14) Uani 1 1 d . U . . .
H1 H 0.660899 0.412508 0.917588 0.072 Uiso 1 1 calc R U . . .
O02V O 0.5874(5) -0.0621(6) 0.6566(4) 0.153(3) Uani 1 1 d . U . . .
C02W C 0.9175(3) 1.0373(4) 0.7664(4) 0.0630(16) Uani 1 1 d . U . . .
H2 H 0.961937 1.023424 0.789428 0.094 Uiso 1 1 calc R U . . .
H H 0.934489 1.102534 0.783187 0.094 Uiso 1 1 calc R U . . .
HA H 0.906246 1.003691 0.708801 0.094 Uiso 1 1 calc R U . . .
C02X C 0.8742(3) 0.5134(4) 0.2681(3) 0.0520(13) Uani 1 1 d . U . . .
H3 H 0.914240 0.569254 0.279422 0.062 Uiso 1 1 calc R U . . .
O02Z O 0.5598(4) 0.0481(5) 0.7363(4) 0.147(3) Uani 1 1 d . U . . .

loop_
_atom_site_aniso_label
_atom_site_aniso_U_11
_atom_site_aniso_U_22
_atom_site_aniso_U_33
_atom_site_aniso_U_23
_atom_site_aniso_U_13
_atom_site_aniso_U_12
Pd01 0.02063(17) 0.02407(18) 0.02115(17) 0.00634(13) 0.00128(12) 0.00916(12)
Pd02 0.02058(17) 0.03225(19) 0.02029(17) 0.00932(14) 0.00680(12) 0.01126(13)
O003 0.0369(18) 0.048(2) 0.049(2) 0.0186(17) -0.0127(15) 0.0057(15)
N005 0.0246(16) 0.0276(16) 0.0200(15) 0.0094(13) 0.0037(13) 0.0100(13)
N006 0.0237(16) 0.0309(17) 0.0224(16) 0.0113(14) 0.0001(13) 0.0090(13)
N007 0.0286(17) 0.0320(18) 0.0283(17) 0.0126(14) -0.0019(13) 0.0114(14)
N008 0.0211(16) 0.0359(18) 0.0270(16) 0.0113(14) -0.0003(13) 0.0133(14)
N009 0.0272(17) 0.043(2) 0.0221(16) 0.0125(15) 0.0062(13) 0.0138(15)
N00A 0.0229(16) 0.0375(18) 0.0280(16) 0.0178(15) 0.0115(13) 0.0149(14)
N00B 0.0225(16) 0.0331(18) 0.0418(19) 0.0175(16) 0.0105(14) 0.0108(14)
N00C 0.0246(16) 0.0342(18) 0.0305(17) 0.0156(15) 0.0108(14) 0.0011(14)
N00D 0.0185(15) 0.0320(17) 0.0232(16) 0.0104(14) 0.0070(13) 0.0085(13)
N00E 0.0310(18) 0.0338(18) 0.0284(17) 0.0125(15) 0.0080(14) 0.0129(15)
N00F 0.0238(17) 0.049(2) 0.0233(16) 0.0120(16) 0.0067(14) 0.0194(16)
N00G 0.0205(18) 0.064(3) 0.033(2) 0.013(2) 0.0076(15) 0.0089(18)
N00H 0.0290(18) 0.046(2) 0.0220(16) 0.0090(15) 0.0029(14) 0.0177(16)
N00I 0.0320(18) 0.0367(19) 0.0348(18) 0.0167(15) 0.0164(15) 0.0202(15)
O00J 0.043(2) 0.103(3) 0.080(3) 0.060(3) 0.019(2) 0.038(2)
O00K 0.0261(18) 0.070(3) 0.079(3) 0.041(2) 0.0141(17) 0.0176(17)
C00L 0.0240(19) 0.033(2) 0.0263(19) 0.0114(17) 0.0062(16) 0.0058(16)
C00M 0.0160(17) 0.033(2) 0.036(2) 0.0153(17) 0.0054(15) 0.0078(15)
O00N 0.052(2) 0.082(3) 0.060(2) 0.037(2) 0.0312(19) 0.046(2)
C00O 0.0213(17) 0.0272(18) 0.0278(18) 0.0138(16) 0.0048(15) 0.0109(15)
C00P 0.0223(19) 0.0242(19) 0.048(2) 0.0165(18) 0.0040(17) 0.0039(15)
C00Q 0.031(2) 0.037(2) 0.027(2) 0.0113(17) 0.0090(17) -0.0011(17)
C00R 0.029(2) 0.035(2) 0.029(2) 0.0133(17) 0.0083(16) 0.0126(17)
C00S 0.0195(18) 0.036(2) 0.033(2) 0.0153(18) 0.0060(16) 0.0103(16)
C00T 0.031(2) 0.034(2) 0.034(2) 0.0167(18) -0.0068(17) 0.0088(17)
C00U 0.029(2) 0.038(2) 0.032(2) 0.0192(17) 0.0071(16) 0.0172(17)
O00W 0.077(3) 0.096(4) 0.085(3) 0.044(3) 0.041(3) 0.039(3)
C00X 0.034(2) 0.049(3) 0.024(2) 0.0021(19) 0.0048(18) 0.013(2)
C00Y 0.0240(19) 0.033(2) 0.028(2) 0.0078(17) -0.0003(16) 0.0102(16)
C00Z 0.0261(19) 0.037(2) 0.0296(19) 0.0187(17) 0.0065(16) 0.0125(17)
C010 0.029(2) 0.035(2) 0.034(2) 0.0088(18) -0.0069(17) 0.0093(17)
C011 0.0208(18) 0.032(2) 0.0294(19) 0.0138(17) 0.0054(15) 0.0112(16)
C012 0.031(2) 0.042(2) 0.034(2) 0.0207(18) 0.0028(17) 0.0146(18)
C013 0.0173(18) 0.030(2) 0.035(2) 0.0110(17) 0.0040(15) 0.0070(15)
C014 0.0195(19) 0.039(2) 0.048(3) 0.012(2) 0.0068(18) 0.0089(17)
C015 0.029(2) 0.038(2) 0.037(2) 0.0120(19) 0.0132(18) 0.0062(18)
C016 0.049(3) 0.039(2) 0.056(3) 0.025(2) -0.007(2) 0.011(2)
C017 0.044(3) 0.039(3) 0.042(3) 0.006(2) 0.011(2) 0.008(2)
C018 0.055(3) 0.047(3) 0.030(2) 0.017(2) 0.015(2) 0.008(2)
C019 0.039(2) 0.038(2) 0.043(2) 0.016(2) -0.0123(19) 0.0065(19)
C01A 0.028(2) 0.056(3) 0.046(2) 0.030(2) 0.0094(19) 0.017(2)
C01B 0.0258(19) 0.033(2) 0.030(2) 0.0129(17) 0.0095(16) 0.0009(16)
C01C 0.0205(18) 0.031(2) 0.031(2) 0.0163(17) 0.0040(15) 0.0064(15)
O01D 0.044(2) 0.108(4) 0.039(2) -0.021(2) 0.0079(18) -0.006(2)
C01E 0.032(2) 0.062(3) 0.025(2) 0.014(2) 0.0119(18) 0.023(2)
C01F 0.0252(19) 0.030(2) 0.0232(18) 0.0098(16) 0.0001(15) 0.0085(16)
C01G 0.030(2) 0.039(2) 0.032(2) 0.0169(18) 0.0135(17) 0.0169(18)
C01H 0.0217(19) 0.031(2) 0.047(2) 0.0152(19) 0.0101(17) 0.0126(16)
C01I 0.026(2) 0.041(2) 0.032(2) 0.0143(18) 0.0080(17) 0.0047(17)
C01J 0.0240(19) 0.040(2) 0.0286(19) 0.0184(17) 0.0062(15) 0.0103(16)
O01K 0.060(3) 0.064(3) 0.105(4) 0.021(3) 0.016(2) 0.036(2)
N1 0.035(2) 0.0290(19) 0.043(2) 0.0114(16) 0.0001(16) 0.0097(16)
C01L 0.0227(19) 0.049(2) 0.036(2) 0.025(2) 0.0046(17) 0.0122(18)
C01M 0.048(3) 0.052(3) 0.040(2) 0.027(2) -0.005(2) 0.012(2)
C01N 0.050(3) 0.039(2) 0.040(2) 0.022(2) 0.019(2) 0.006(2)
C01O 0.032(2) 0.046(3) 0.028(2) 0.0096(19) 0.0003(17) 0.0142(19)
C01P 0.032(2) 0.050(3) 0.033(2) 0.0167(19) 0.0073(17) 0.0185(19)
C01Q 0.043(2) 0.037(2) 0.042(2) 0.020(2) 0.018(2) 0.023(2)
C01R 0.036(2) 0.036(2) 0.031(2) 0.0064(18) 0.0084(18) 0.0138(19)
C01S 0.034(2) 0.058(3) 0.037(2) 0.026(2) 0.0062(18) 0.021(2)
C01T 0.038(2) 0.038(2) 0.042(2) 0.006(2) -0.0076(19) 0.012(2)
C01U 0.033(2) 0.052(3) 0.039(2) 0.017(2) -0.0017(19) 0.013(2)
C01V 0.052(3) 0.036(2) 0.031(2) 0.0144(19) 0.013(2) 0.023(2)
C01W 0.036(2) 0.044(3) 0.048(3) 0.016(2) 0.017(2) 0.007(2)
C01X 0.048(3) 0.055(3) 0.031(2) 0.020(2) -0.0045(19) 0.017(2)
C01Y 0.052(3) 0.061(3) 0.038(2) 0.019(2) 0.009(2) 0.029(2)
C01Z 0.027(2) 0.042(2) 0.030(2) 0.0163(18) 0.0097(16) 0.0142(18)
C020 0.062(3) 0.031(2) 0.065(3) 0.022(2) 0.016(3) 0.007(2)
C021 0.034(2) 0.067(3) 0.029(2) 0.019(2) 0.0049(19) 0.024(2)
C022 0.029(2) 0.073(3) 0.029(2) 0.018(2) 0.0042(18) 0.025(2)
C024 0.026(2) 0.060(3) 0.044(2) 0.026(2) 0.0077(19) 0.014(2)
C025 0.035(2) 0.041(2) 0.035(2) 0.0220(19) 0.0078(17) 0.0136(18)
C026 0.036(2) 0.065(3) 0.029(2) 0.026(2) 0.0132(19) 0.024(2)
C027 0.047(3) 0.046(3) 0.046(3) 0.007(2) 0.016(2) 0.010(2)
C028 0.060(3) 0.080(4) 0.038(3) 0.031(3) 0.003(2) 0.027(3)
C029 0.061(3) 0.050(3) 0.041(2) 0.029(2) 0.016(2) 0.012(2)
C02A 0.044(3) 0.074(3) 0.040(2) 0.030(2) 0.019(2) 0.029(2)
C02B 0.049(3) 0.031(2) 0.052(3) 0.016(2) -0.012(2) 0.008(2)
C02C 0.025(2) 0.065(3) 0.050(3) 0.032(2) 0.0115(19) 0.018(2)
C02D 0.056(3) 0.039(3) 0.058(3) 0.030(2) 0.019(2) 0.007(2)
O02E 0.057(3) 0.090(3) 0.111(4) 0.062(3) 0.011(3) 0.021(2)
C02G 0.068(3) 0.070(4) 0.031(2) 0.015(2) 0.005(2) 0.029(3)
N02H 0.056(3) 0.102(4) 0.050(3) 0.050(3) -0.001(2) 0.005(3)
N02I 0.047(3) 0.057(3) 0.106(5) 0.017(3) 0.014(3) 0.023(2)
C02J 0.036(3) 0.120(5) 0.029(2) 0.020(3) 0.012(2) 0.033(3)
O02K 0.104(4) 0.167(6) 0.042(3) 0.005(3) -0.011(3) 0.062(4)
C02L 0.051(3) 0.040(3) 0.086(4) 0.028(3) 0.001(3) 0.024(2)
C02M 0.068(3) 0.041(3) 0.043(3) 0.003(2) -0.010(2) 0.016(3)
C02N 0.041(2) 0.046(3) 0.049(3) 0.026(2) 0.005(2) 0.014(2)
N02O 0.050(3) 0.103(4) 0.071(3) 0.054(3) 0.023(3) 0.026(3)
C02P 0.088(4) 0.044(3) 0.057(3) -0.003(3) -0.016(3) 0.024(3)
C02Q 0.025(2) 0.063(3) 0.069(3) 0.038(3) 0.005(2) 0.009(2)
C02R 0.073(4) 0.061(3) 0.030(2) 0.013(2) 0.014(2) 0.008(3)
O02S 0.056(3) 0.078(4) 0.169(6) -0.017(3) -0.034(3) 0.034(3)
C02U 0.079(4) 0.063(3) 0.031(2) 0.019(2) 0.017(2) 0.016(3)
O02V 0.212(7) 0.230(8) 0.113(5) 0.094(5) 0.064(5) 0.189(7)
C02W 0.048(3) 0.041(3) 0.104(5) 0.042(3) 0.016(3) 0.007(2)
C02X 0.040(3) 0.051(3) 0.062(3) 0.036(3) -0.004(2) -0.001(2)
O02Z 0.128(5) 0.157(6) 0.093(4) 0.052(4) 0.033(4) -0.044(5)

loop_
_atom_type_symbol
_atom_type_description
_atom_type_scat_dispersion_real
_atom_type_scat_dispersion_imag
_atom_type_scat_source
C C 0.0033 0.0016 'International Tables Vol C Tables 4.2.6.8 and 6.1.1.4'
H H 0.0000 0.0000 'International Tables Vol C Tables 4.2.6.8 and 6.1.1.4'
N N 0.0061 0.0033 'International Tables Vol C Tables 4.2.6.8 and 6.1.1.4'
O O 0.0106 0.0060 'International Tables Vol C Tables 4.2.6.8 and 6.1.1.4'
Pd Pd -0.9988 1.0072 'International Tables Vol C Tables 4.2.6.8 and 6.1.1.4'

loop_
_geom_angle_atom_site_label_1
_geom_angle_atom_site_label_2
_geom_angle_atom_site_label_3
_geom_angle
_geom_angle_site_symmetry_1
_geom_angle_site_symmetry_3
_geom_angle_publ_flag
N005 Pd01 N006 88.00(13) . . ?
N005 Pd01 N1 177.88(13) . . ?
N006 Pd01 N1 93.92(15) . . ?
N005 Pd01 N00H 92.19(14) . . ?
N006 Pd01 N00H 178.25(12) . . ?
N1 Pd01 N00H 85.86(16) . . ?
N00D Pd02 N00A 89.35(13) . . ?
N00D Pd02 N00F 177.36(14) . . ?
N00A Pd02 N00F 92.88(14) . . ?
N00D Pd02 N00E 92.22(14) . . ?
N00A Pd02 N00E 177.95(13) . . ?
N00F Pd02 N00E 85.51(14) . . ?
C00S N005 C00O 106.7(3) . . ?
C00S N005 Pd01 126.6(3) . . ?
C00O N005 Pd01 126.4(3) . . ?
C011 N006 C00Z 106.8(3) . . ?
C011 N006 Pd01 123.0(3) . . ?
C00Z N006 Pd01 129.6(3) . . ?
C00T N007 C012 119.5(3) . . ?
C011 N008 C00U 106.8(3) . . ?
C011 N008 C00Y 124.9(3) . . ?
C00U N008 C00Y 128.0(3) . . ?
C00L N009 C00R 107.4(3) . . ?
C00L N009 C01E 125.5(3) . . ?
C00R N009 C01E 126.8(3) . . ?
C01G N00A C01J 105.2(3) . . ?
C01G N00A Pd02 125.0(3) . . ?
C01J N00A Pd02 129.4(3) . . ?
C00S N00B C00M 106.8(3) . . ?
C00S N00B C014 127.0(3) . . ?
C00M N00B C014 126.2(3) . . ?
C01B N00C C00Q 118.5(4) . . ?
C00L N00D C01F 106.1(3) . . ?
C00L N00D Pd02 124.7(3) . . ?
C01F N00D Pd02 128.9(3) . . ?
C01V N00E C01W 108.3(4) . . ?
C01V N00E C01R 108.4(3) . . ?
C01W N00E C01R 110.7(4) . . ?
C01V N00E Pd02 115.2(3) . . ?
C01W N00E Pd02 108.7(3) . . ?
C01R N00E Pd02 105.5(3) . . ?
C026 N00F C00X 110.8(3) . . ?
C026 N00F C022 107.6(4) . . ?
C00X N00F C022 108.3(4) . . ?
C026 N00F Pd02 110.3(3) . . ?
C00X N00F Pd02 107.0(3) . . ?
C022 N00F Pd02 112.8(3) . . ?
O003 N00G O01D 119.5(5) . . ?
O003 N00G O00J 119.3(4) . . ?
O01D N00G O00J 121.2(5) . . ?
C021 N00H C02J 106.9(4) . . ?
C021 N00H C02M 106.7(4) . . ?
C02J N00H C02M 113.4(4) . . ?
C021 N00H Pd01 115.0(3) . . ?
C02J N00H Pd01 109.1(3) . . ?
C02M N00H Pd01 105.8(3) . . ?
C01G N00I C025 108.0(3) . . ?
C01G N00I C01Q 126.0(4) . . ?
C025 N00I C01Q 125.5(4) . . ?
N00D C00L N009 112.2(4) . . ?
N00D C00L H00L 123.9 . . ?
N009 C00L H00L 123.9 . . ?
C00P C00M N00B 132.0(4) . . ?
C00P C00M C00O 122.2(3) . . ?
N00B C00M C00O 105.8(3) . . ?
N005 C00O C00M 108.1(3) . . ?
N005 C00O C01C 130.7(4) . . ?
C00M C00O C01C 121.2(3) . . ?
C01H C00P C00M 116.1(4) . . ?
C01H C00P H00P 122.0 . . ?
C00M C00P H00P 122.0 . . ?
N00C C00Q C015 118.5(4) . . ?
N00C C00Q C018 121.8(4) . . ?
C015 C00Q C018 119.6(4) . . ?
C01O C00R N009 132.6(4) . . ?
C01O C00R C01F 121.6(4) . . ?
N009 C00R C01F 105.8(3) . . ?
N005 C00S N00B 112.5(3) . . ?
N005 C00S H00S 123.7 . . ?
N00B C00S H00S 123.7 . . ?
N007 C00T C019 122.5(4) . . ?
N007 C00T C010 119.3(4) . . ?
C019 C00T C010 118.2(4) . . ?
N008 C00U C00Z 106.3(3) . . ?
N008 C00U C01S 131.6(4) . . ?
C00Z C00U C01S 122.0(4) . . ?
N00F C00X C01R 109.1(3) . . ?
N00F C00X H00A 109.9 . . ?
C01R C00X H00A 109.9 . . ?
N00F C00X H00B 109.9 . . ?
C01R C00X H00B 109.9 . . ?
H00A C00X H00B 108.3 . . ?
N008 C00Y C010 113.1(4) . . ?
N008 C00Y H00C 109.0 . . ?
C010 C00Y H00C 109.0 . . ?
N008 C00Y H00D 109.0 . . ?
C010 C00Y H00D 109.0 . . ?
H00C C00Y H00D 107.8 . . ?
N006 C00Z C00U 107.8(3) . . ?
N006 C00Z C01L 130.9(4) . . ?
C00U C00Z C01L 121.3(4) . . ?
C01T C010 C00T 120.1(4) . . ?
C01T C010 C00Y 120.2(4) . . ?
C00T C010 C00Y 119.6(4) . . ?
N006 C011 N008 112.3(3) . . ?
N006 C011 H011 123.9 . . ?
N008 C011 H011 123.9 . . ?
N007 C012 C01X 122.3(4) . . ?
N007 C012 C01P 117.4(4) . . ?
C01X C012 C01P 120.3(4) . . ?
C01C C013 C01H 122.4(4) . . ?
C01C C013 H013 118.8 . . ?
C01H C013 H013 118.8 . . ?
N00B C014 C015 112.9(4) . . ?
N00B C014 H01A 109.0 . . ?
C015 C014 H01A 109.0 . . ?
N00B C014 H01B 109.0 . . ?
C015 C014 H01B 109.0 . . ?
H01A C014 H01B 107.8 . . ?
C027 C015 C00Q 119.0(5) . . ?
C027 C015 C014 120.7(5) . . ?
C00Q C015 C014 120.3(4) . . ?
C02B C016 C019 121.9(4) . . ?
C02B C016 H016 119.0 . . ?
C019 C016 H016 119.0 . . ?
C01I C017 C020 122.5(5) . . ?
C01I C017 H017 118.8 . . ?
C020 C017 H017 118.8 . . ?
C029 C018 C02U 122.5(5) . . ?
C029 C018 C00Q 118.9(4) . . ?
C02U C018 C00Q 118.6(5) . . ?
C01M C019 C016 124.5(4) . . ?
C01M C019 C00T 117.0(4) . . ?
C016 C019 C00T 118.4(4) . . ?
C02Q C01A C01J 116.8(4) . . ?
C02Q C01A H01C 121.6 . . ?
C01J C01A H01C 121.6 . . ?
N00C C01B C01N 123.9(4) . . ?
N00C C01B C01I 118.1(4) . . ?
C01N C01B C01I 118.0(4) . . ?
C013 C01C C00O 116.4(4) . . ?
C013 C01C H01D 121.8 . . ?
C00O C01C H01D 121.8 . . ?
N009 C01E C01I 113.1(4) . . ?
N009 C01E H01E 108.9 . . ?
C01I C01E H01E 108.9 . . ?
N009 C01E H01F 108.9 . . ?
C01I C01E H01F 108.9 . . ?
H01E C01E H01F 107.8 . . ?
N00D C01F C00R 108.4(3) . . ?
N00D C01F C01Z 130.6(4) . . ?
C00R C01F C01Z 121.0(4) . . ?
N00I C01G N00A 112.2(4) . . ?
N00I C01G H01G 123.9 . . ?
N00A C01G H01G 123.9 . . ?
C00P C01H C013 121.8(4) . . ?
C00P C01H H01H 119.1 . . ?
C013 C01H H01H 119.1 . . ?
C017 C01I C01B 118.8(4) . . ?
C017 C01I C01E 123.4(4) . . ?
C01B C01I C01E 117.7(4) . . ?
C025 C01J N00A 108.9(3) . . ?
C025 C01J C01A 120.3(4) . . ?
N00A C01J C01A 130.7(4) . . ?
C02W N1 C02P 112.6(5) . . ?
C02W N1 C02L 107.9(4) . . ?
C02P N1 C02L 107.2(4) . . ?
C02W N1 Pd01 110.8(3) . . ?
C02P N1 Pd01 105.0(3) . . ?
C02L N1 Pd01 113.3(3) . . ?
C02C C01L C00Z 116.0(4) . . ?
C02C C01L H01L 122.0 . . ?
C00Z C01L H01L 122.0 . . ?
C019 C01M C01X 121.3(4) . . ?
C019 C01M H01M 119.3 . . ?
C01X C01M H01M 119.3 . . ?
C029 C01N C01B 117.8(4) . . ?
C029 C01N C02D 122.1(4) . . ?
C01B C01N C02D 120.0(4) . . ?
C01U C01O C00R 117.3(4) . . ?
C01U C01O H01O 121.3 . . ?
C00R C01O H01O 121.3 . . ?
C01Y C01P C012 118.2(4) . . ?
C01Y C01P C01Q 122.7(4) . . ?
C012 C01P C01Q 119.1(4) . . ?
N00I C01Q C01P 112.8(3) . . ?
N00I C01Q H01I 109.0 . . ?
C01P C01Q H01I 109.0 . . ?
N00I C01Q H01J 109.0 . . ?
C01P C01Q H01J 109.0 . . ?
H01I C01Q H01J 107.8 . . ?
N00E C01R C00X 108.2(3) . . ?
N00E C01R H01K 110.1 . . ?
C00X C01R H01K 110.1 . . ?
N00E C01R H01N 110.1 . . ?
C00X C01R H01N 110.1 . . ?
H01K C01R H01N 108.4 . . ?
C02A C01S C00U 116.7(4) . . ?
C02A C01S H01S 121.6 . . ?
C00U C01S H01S 121.6 . . ?
C010 C01T C02B 122.0(5) . . ?
C010 C01T H01T 119.0 . . ?
C02B C01T H01T 119.0 . . ?
C01O C01U C024 121.3(4) . . ?
C01O C01U H01U 119.3 . . ?
C024 C01U H01U 119.3 . . ?
N00E C01V H01P 109.5 . . ?
N00E C01V H01Q 109.5 . . ?
H01P C01V H01Q 109.5 . . ?
N00E C01V H01R 109.5 . . ?
H01P C01V H01R 109.5 . . ?
H01Q C01V H01R 109.5 . . ?
N00E C01W H01V 109.5 . . ?
N00E C01W H01W 109.5 . . ?
H01V C01W H01W 109.5 . . ?
N00E C01W H01X 109.5 . . ?
H01V C01W H01X 109.5 . . ?
H01W C01W H01X 109.5 . . ?
C01M C01X C012 117.3(4) . . ?
C01M C01X C028 124.7(5) . . ?
C012 C01X C028 117.9(5) . . ?
C01P C01Y C02G 121.7(5) . . ?
C01P C01Y H01Y 119.2 . . ?
C02G C01Y H01Y 119.2 . . ?
C024 C01Z C01F 116.8(4) . . ?
C024 C01Z H01Z 121.6 . . ?
C01F C01Z H01Z 121.6 . . ?
C02D C020 C017 121.3(5) . . ?
C02D C020 H020 119.3 . . ?
C017 C020 H020 119.3 . . ?
N00H C021 H02A 109.5 . . ?
N00H C021 H02B 109.5 . . ?
H02A C021 H02B 109.5 . . ?
N00H C021 H02C 109.5 . . ?
H02A C021 H02C 109.5 . . ?
H02B C021 H02C 109.5 . . ?
N00F C022 H02D 109.5 . . ?
N00F C022 H02E 109.5 . . ?
H02D C022 H02E 109.5 . . ?
N00F C022 H02F 109.5 . . ?
H02D C022 H02F 109.5 . . ?
H02E C022 H02F 109.5 . . ?
C01Z C024 C01U 121.9(4) . . ?
C01Z C024 H024 119.1 . . ?
C01U C024 H024 119.1 . . ?
N00I C025 C01J 105.7(4) . . ?
N00I C025 C02N 131.5(4) . . ?
C01J C025 C02N 122.8(4) . . ?
N00F C026 H02G 109.5 . . ?
N00F C026 H02H 109.5 . . ?
H02G C026 H02H 109.5 . . ?
N00F C026 H02I 109.5 . . ?
H02G C026 H02I 109.5 . . ?
H02H C026 H02I 109.5 . . ?
C015 C027 C02R 120.4(5) . . ?
C015 C027 H027 119.8 . . ?
C02R C027 H027 119.8 . . ?
C02G C028 C01X 120.6(5) . . ?
C02G C028 H028 119.7 . . ?
C01X C028 H028 119.7 . . ?
C018 C029 C01N 119.0(4) . . ?
C018 C029 H029 120.5 . . ?
C01N C029 H029 120.5 . . ?
C01S C02A C02C 121.3(4) . . ?
C01S C02A H02J 119.4 . . ?
C02C C02A H02J 119.4 . . ?
C016 C02B C01T 119.3(5) . . ?
C016 C02B H02K 120.4 . . ?
C01T C02B H02K 120.4 . . ?
C01L C02C C02A 122.7(4) . . ?
C01L C02C H02L 118.7 . . ?
C02A C02C H02L 118.7 . . ?
C020 C02D C01N 119.4(5) . . ?
C020 C02D H02M 120.3 . . ?
C01N C02D H02M 120.3 . . ?
C028 C02G C01Y 121.3(5) . . ?
C028 C02G H02N 119.3 . . ?
C01Y C02G H02N 119.3 . . ?
O02E N02H O02V 132.6(8) . . ?
O02E N02H O02Z 114.4(8) . . ?
O02V N02H O02Z 111.9(7) . . ?
O00W N02I O02S 120.0(6) . . ?
O00W N02I O01K 122.9(6) . . ?
O02S N02I O01K 117.0(7) . . ?
N00H C02J H02O 109.5 . . ?
N00H C02J H02P 109.5 . . ?
H02O C02J H02P 109.5 . . ?
N00H C02J H02Q 109.5 . . ?
H02O C02J H02Q 109.5 . . ?
H02P C02J H02Q 109.5 . . ?
N1 C02L H02R 109.5 . . ?
N1 C02L H02S 109.5 . . ?
H02R C02L H02S 109.5 . . ?
N1 C02L H02T 109.5 . . ?
H02R C02L H02T 109.5 . . ?
H02S C02L H02T 109.5 . . ?
C02P C02M N00H 109.9(5) . . ?
C02P C02M H02U 109.7 . . ?
N00H C02M H02U 109.7 . . ?
C02P C02M H02V 109.7 . . ?
N00H C02M H02V 109.7 . . ?
H02U C02M H02V 108.2 . . ?
C02X C02N C025 115.4(5) . . ?
C02X C02N H02W 122.3 . . ?
C025 C02N H02W 122.3 . . ?
O00N N02O O00K 127.3(6) . . ?
O00N N02O O02K 116.2(5) . . ?
O00K N02O O02K 116.5(5) . . ?
C02M C02P N1 111.4(5) . . ?
C02M C02P H02X 109.3 . . ?
N1 C02P H02X 109.3 . . ?
C02M C02P H02Y 109.3 . . ?
N1 C02P H02Y 109.3 . . ?
H02X C02P H02Y 108.0 . . ?
C02X C02Q C01A 122.0(4) . . ?
C02X C02Q H02Z 119.0 . . ?
C01A C02Q H02Z 119.0 . . ?
C02U C02R C027 121.3(5) . . ?
C02U C02R H02 119.3 . . ?
C027 C02R H02 119.3 . . ?
C02R C02U C018 121.0(5) . . ?
C02R C02U H1 119.5 . . ?
C018 C02U H1 119.5 . . ?
N1 C02W H2 109.5 . . ?
N1 C02W H 109.5 . . ?
H2 C02W H 109.5 . . ?
N1 C02W HA 109.5 . . ?
H2 C02W HA 109.5 . . ?
H C02W HA 109.5 . . ?
C02Q C02X C02N 122.6(5) . . ?
C02Q C02X H3 118.7 . . ?
C02N C02X H3 118.7 . . ?

loop_
_geom_bond_atom_site_label_1
_geom_bond_atom_site_label_2
_geom_bond_distance
_geom_bond_site_symmetry_2
_geom_bond_publ_flag
Pd01 N005 2.035(3) . ?
Pd01 N006 2.039(3) . ?
Pd01 N1 2.058(4) . ?
Pd01 N00H 2.062(3) . ?
Pd02 N00D 2.024(3) . ?
Pd02 N00A 2.024(3) . ?
Pd02 N00F 2.050(3) . ?
Pd02 N00E 2.068(4) . ?
O003 N00G 1.230(5) . ?
N005 C00S 1.314(5) . ?
N005 C00O 1.386(5) . ?
N006 C011 1.322(5) . ?
N006 C00Z 1.380(5) . ?
N007 C00T 1.345(5) . ?
N007 C012 1.348(5) . ?
N008 C011 1.342(5) . ?
N008 C00U 1.389(5) . ?
N008 C00Y 1.480(5) . ?
N009 C00L 1.347(5) . ?
N009 C00R 1.388(5) . ?
N009 C01E 1.454(5) . ?
N00A C01G 1.344(5) . ?
N00A C01J 1.396(5) . ?
N00B C00S 1.343(5) . ?
N00B C00M 1.397(5) . ?
N00B C014 1.473(5) . ?
N00C C01B 1.333(5) . ?
N00C C00Q 1.355(5) . ?
N00D C00L 1.324(5) . ?
N00D C01F 1.393(5) . ?
N00E C01V 1.479(6) . ?
N00E C01W 1.488(6) . ?
N00E C01R 1.492(5) . ?
N00F C026 1.486(6) . ?
N00F C00X 1.495(6) . ?
N00F C022 1.504(5) . ?
N00G O01D 1.237(5) . ?
N00G O00J 1.247(6) . ?
N00H C021 1.478(6) . ?
N00H C02J 1.494(6) . ?
N00H C02M 1.495(7) . ?
N00I C01G 1.335(6) . ?
N00I C025 1.386(5) . ?
N00I C01Q 1.472(5) . ?
O00K N02O 1.219(6) . ?
C00L H00L 0.9500 . ?
C00M C00P 1.392(5) . ?
C00M C00O 1.398(6) . ?
O00N N02O 1.190(6) . ?
C00O C01C 1.401(5) . ?
C00P C01H 1.390(5) . ?
C00P H00P 0.9500 . ?
C00Q C015 1.437(6) . ?
C00Q C018 1.447(7) . ?
C00R C01O 1.388(6) . ?
C00R C01F 1.399(6) . ?
C00S H00S 0.9500 . ?
C00T C019 1.435(6) . ?
C00T C010 1.436(6) . ?
C00U C00Z 1.400(6) . ?
C00U C01S 1.411(6) . ?
O00W N02I 1.235(7) . ?
C00X C01R 1.508(7) . ?
C00X H00A 0.9900 . ?
C00X H00B 0.9900 . ?
C00Y C010 1.505(6) . ?
C00Y H00C 0.9900 . ?
C00Y H00D 0.9900 . ?
C00Z C01L 1.401(6) . ?
C010 C01T 1.366(6) . ?
C011 H011 0.9500 . ?
C012 C01X 1.431(6) . ?
C012 C01P 1.440(6) . ?
C013 C01C 1.378(5) . ?
C013 C01H 1.396(6) . ?
C013 H013 0.9500 . ?
C014 C015 1.495(7) . ?
C014 H01A 0.9900 . ?
C014 H01B 0.9900 . ?
C015 C027 1.380(7) . ?
C016 C02B 1.360(7) . ?
C016 C019 1.426(7) . ?
C016 H016 0.9500 . ?
C017 C01I 1.361(7) . ?
C017 C020 1.401(8) . ?
C017 H017 0.9500 . ?
C018 C029 1.396(7) . ?
C018 C02U 1.414(7) . ?
C019 C01M 1.395(7) . ?
C01A C02Q 1.390(7) . ?
C01A C01J 1.404(6) . ?
C01A H01C 0.9500 . ?
C01B C01N 1.435(6) . ?
C01B C01I 1.454(6) . ?
C01C H01D 0.9500 . ?
C01E C01I 1.516(6) . ?
C01E H01E 0.9900 . ?
C01E H01F 0.9900 . ?
C01F C01Z 1.401(5) . ?
C01G H01G 0.9500 . ?
C01H H01H 0.9500 . ?
C01J C025 1.396(6) . ?
O01K N02I 1.280(7) . ?
N1 C02W 1.478(7) . ?
N1 C02P 1.490(7) . ?
N1 C02L 1.496(6) . ?
C01L C02C 1.388(6) . ?
C01L H01L 0.9500 . ?
C01M C01X 1.395(7) . ?
C01M H01M 0.9500 . ?
C01N C029 1.407(7) . ?
C01N C02D 1.435(7) . ?
C01O C01U 1.376(6) . ?
C01O H01O 0.9500 . ?
C01P C01Y 1.388(6) . ?
C01P C01Q 1.507(6) . ?
C01Q H01I 0.9900 . ?
C01Q H01J 0.9900 . ?
C01R H01K 0.9900 . ?
C01R H01N 0.9900 . ?
C01S C02A 1.367(7) . ?
C01S H01S 0.9500 . ?
C01T C02B 1.401(7) . ?
C01T H01T 0.9500 . ?
C01U C024 1.406(6) . ?
C01U H01U 0.9500 . ?
C01V H01P 0.9800 . ?
C01V H01Q 0.9800 . ?
C01V H01R 0.9800 . ?
C01W H01V 0.9800 . ?
C01W H01W 0.9800 . ?
C01W H01X 0.9800 . ?
C01X C028 1.442(7) . ?
C01Y C02G 1.401(8) . ?
C01Y H01Y 0.9500 . ?
C01Z C024 1.378(6) . ?
C01Z H01Z 0.9500 . ?
C020 C02D 1.352(7) . ?
C020 H020 0.9500 . ?
C021 H02A 0.9800 . ?
C021 H02B 0.9800 . ?
C021 H02C 0.9800 . ?
C022 H02D 0.9800 . ?
C022 H02E 0.9800 . ?
C022 H02F 0.9800 . ?
C024 H024 0.9500 . ?
C025 C02N 1.397(7) . ?
C026 H02G 0.9800 . ?
C026 H02H 0.9800 . ?
C026 H02I 0.9800 . ?
C027 C02R 1.434(8) . ?
C027 H027 0.9500 . ?
C028 C02G 1.356(8) . ?
C028 H028 0.9500 . ?
C029 H029 0.9500 . ?
C02A C02C 1.417(7) . ?
C02A H02J 0.9500 . ?
C02B H02K 0.9500 . ?
C02C H02L 0.9500 . ?
C02D H02M 0.9500 . ?
O02E N02H 1.142(6) . ?
C02G H02N 0.9500 . ?
N02H O02V 1.163(7) . ?
N02H O02Z 1.334(9) . ?
N02I O02S 1.251(7) . ?
C02J H02O 0.9800 . ?
C02J H02P 0.9800 . ?
C02J H02Q 0.9800 . ?
O02K N02O 1.380(9) . ?
C02L H02R 0.9800 . ?
C02L H02S 0.9800 . ?
C02L H02T 0.9800 . ?
C02M C02P 1.451(8) . ?
C02M H02U 0.9900 . ?
C02M H02V 0.9900 . ?
C02N C02X 1.394(7) . ?
C02N H02W 0.9500 . ?
C02P H02X 0.9900 . ?
C02P H02Y 0.9900 . ?
C02Q C02X 1.374(8) . ?
C02Q H02Z 0.9500 . ?
C02R C02U 1.347(9) . ?
C02R H02 0.9500 . ?
C02U H1 0.9500 . ?
C02W H2 0.9800 . ?
C02W H 0.9800 . ?
C02W HA 0.9800 . ?
C02X H3 0.9500 . ?

loop_
_geom_torsion_atom_site_label_1
_geom_torsion_atom_site_label_2
_geom_torsion_atom_site_label_3
_geom_torsion_atom_site_label_4
_geom_torsion
_geom_torsion_site_symmetry_1
_geom_torsion_site_symmetry_2
_geom_torsion_site_symmetry_3
_geom_torsion_site_symmetry_4
_geom_torsion_publ_flag
C01F N00D C00L N009 -1.4(5) . . . . ?
Pd02 N00D C00L N009 -176.4(3) . . . . ?
C00R N009 C00L N00D 1.6(5) . . . . ?
C01E N009 C00L N00D 174.7(4) . . . . ?
C00S N00B C00M C00P -179.0(5) . . . . ?
C014 N00B C00M C00P -0.9(7) . . . . ?
C00S N00B C00M C00O -0.4(4) . . . . ?
C014 N00B C00M C00O 177.7(4) . . . . ?
C00S N005 C00O C00M -1.0(4) . . . . ?
Pd01 N005 C00O C00M -175.0(3) . . . . ?
C00S N005 C00O C01C 180.0(4) . . . . ?
Pd01 N005 C00O C01C 6.0(6) . . . . ?
C00P C00M C00O N005 179.6(4) . . . . ?
N00B C00M C00O N005 0.9(4) . . . . ?
C00P C00M C00O C01C -1.3(6) . . . . ?
N00B C00M C00O C01C 180.0(3) . . . . ?
N00B C00M C00P C01H 179.5(4) . . . . ?
C00O C00M C00P C01H 1.1(6) . . . . ?
C01B N00C C00Q C015 179.4(4) . . . . ?
C01B N00C C00Q C018 -1.3(6) . . . . ?
C00L N009 C00R C01O 178.0(5) . . . . ?
C01E N009 C00R C01O 5.0(8) . . . . ?
C00L N009 C00R C01F -1.1(5) . . . . ?
C01E N009 C00R C01F -174.1(4) . . . . ?
C00O N005 C00S N00B 0.8(5) . . . . ?
Pd01 N005 C00S N00B 174.7(3) . . . . ?
C00M N00B C00S N005 -0.2(5) . . . . ?
C014 N00B C00S N005 -178.3(4) . . . . ?
C012 N007 C00T C019 0.5(6) . . . . ?
C012 N007 C00T C010 -179.5(4) . . . . ?
C011 N008 C00U C00Z 0.8(4) . . . . ?
C00Y N008 C00U C00Z -173.1(4) . . . . ?
C011 N008 C00U C01S 176.9(5) . . . . ?
C00Y N008 C00U C01S 3.0(7) . . . . ?
C026 N00F C00X C01R 82.7(4) . . . . ?
C022 N00F C00X C01R -159.5(3) . . . . ?
Pd02 N00F C00X C01R -37.6(4) . . . . ?
C011 N008 C00Y C010 122.9(4) . . . . ?
C00U N008 C00Y C010 -64.2(5) . . . . ?
C011 N006 C00Z C00U 1.1(5) . . . . ?
Pd01 N006 C00Z C00U 172.6(3) . . . . ?
C011 N006 C00Z C01L -178.7(4) . . . . ?
Pd01 N006 C00Z C01L -7.2(7) . . . . ?
N008 C00U C00Z N006 -1.2(5) . . . . ?
C01S C00U C00Z N006 -177.7(4) . . . . ?
N008 C00U C00Z C01L 178.6(4) . . . . ?
C01S C00U C00Z C01L 2.1(7) . . . . ?
N007 C00T C010 C01T -178.4(4) . . . . ?
C019 C00T C010 C01T 1.6(6) . . . . ?
N007 C00T C010 C00Y -1.2(6) . . . . ?
C019 C00T C010 C00Y 178.8(4) . . . . ?
N008 C00Y C010 C01T -72.2(5) . . . . ?
N008 C00Y C010 C00T 110.6(4) . . . . ?
C00Z N006 C011 N008 -0.6(5) . . . . ?
Pd01 N006 C011 N008 -172.8(3) . . . . ?
C00U N008 C011 N006 -0.1(5) . . . . ?
C00Y N008 C011 N006 174.0(4) . . . . ?
C00T N007 C012 C01X 0.6(6) . . . . ?
C00T N007 C012 C01P -179.3(4) . . . . ?
C00S N00B C014 C015 -114.3(5) . . . . ?
C00M N00B C014 C015 67.9(5) . . . . ?
N00C C00Q C015 C027 -179.5(4) . . . . ?
C018 C00Q C015 C027 1.1(6) . . . . ?
N00C C00Q C015 C014 0.7(6) . . . . ?
C018 C00Q C015 C014 -178.6(4) . . . . ?
N00B C014 C015 C027 70.0(5) . . . . ?
N00B C014 C015 C00Q -110.2(4) . . . . ?
N00C C00Q C018 C029 1.2(7) . . . . ?
C015 C00Q C018 C029 -179.5(4) . . . . ?
N00C C00Q C018 C02U -179.1(4) . . . . ?
C015 C00Q C018 C02U 0.2(7) . . . . ?
C02B C016 C019 C01M 179.9(5) . . . . ?
C02B C016 C019 C00T 0.0(7) . . . . ?
N007 C00T C019 C01M -1.3(7) . . . . ?
C010 C00T C019 C01M 178.7(4) . . . . ?
N007 C00T C019 C016 178.6(4) . . . . ?
C010 C00T C019 C016 -1.4(7) . . . . ?
C00Q N00C C01B C01N 0.5(6) . . . . ?
C00Q N00C C01B C01I -178.9(3) . . . . ?
C01H C013 C01C C00O 1.0(6) . . . . ?
N005 C00O C01C C013 179.0(4) . . . . ?
C00M C00O C01C C013 0.2(6) . . . . ?
C00L N009 C01E C01I 125.7(4) . . . . ?
C00R N009 C01E C01I -62.6(6) . . . . ?
C00L N00D C01F C00R 0.7(5) . . . . ?
Pd02 N00D C01F C00R 175.3(3) . . . . ?
C00L N00D C01F C01Z 179.0(4) . . . . ?
Pd02 N00D C01F C01Z -6.3(7) . . . . ?
C01O C00R C01F N00D -178.9(4) . . . . ?
N009 C00R C01F N00D 0.3(5) . . . . ?
C01O C00R C01F C01Z 2.5(7) . . . . ?
N009 C00R C01F C01Z -178.3(4) . . . . ?
C025 N00I C01G N00A -1.6(5) . . . . ?
C01Q N00I C01G N00A -174.0(4) . . . . ?
C01J N00A C01G N00I 1.4(4) . . . . ?
Pd02 N00A C01G N00I 174.7(3) . . . . ?
C00M C00P C01H C013 0.1(6) . . . . ?
C01C C013 C01H C00P -1.2(7) . . . . ?
C020 C017 C01I C01B -1.2(7) . . . . ?
C020 C017 C01I C01E -178.5(5) . . . . ?
N00C C01B C01I C017 -179.0(4) . . . . ?
C01N C01B C01I C017 1.6(6) . . . . ?
N00C C01B C01I C01E -1.5(5) . . . . ?
C01N C01B C01I C01E 179.1(4) . . . . ?
N009 C01E C01I C017 -37.7(6) . . . . ?
N009 C01E C01I C01B 144.9(4) . . . . ?
C01G N00A C01J C025 -0.6(4) . . . . ?
Pd02 N00A C01J C025 -173.5(3) . . . . ?
C01G N00A C01J C01A -179.7(4) . . . . ?
Pd02 N00A C01J C01A 7.3(6) . . . . ?
C02Q C01A C01J C025 0.7(6) . . . . ?
C02Q C01A C01J N00A 179.8(4) . . . . ?
N006 C00Z C01L C02C 178.0(4) . . . . ?
C00U C00Z C01L C02C -1.7(6) . . . . ?
C016 C019 C01M C01X -178.9(5) . . . . ?
C00T C019 C01M C01X 0.9(7) . . . . ?
N00C C01B C01N C029 0.4(7) . . . . ?
C01I C01B C01N C029 179.8(4) . . . . ?
N00C C01B C01N C02D 179.4(4) . . . . ?
C01I C01B C01N C02D -1.3(6) . . . . ?
N009 C00R C01O C01U 179.7(5) . . . . ?
C01F C00R C01O C01U -1.3(7) . . . . ?
N007 C012 C01P C01Y -179.7(4) . . . . ?
C01X C012 C01P C01Y 0.3(7) . . . . ?
N007 C012 C01P C01Q 1.3(6) . . . . ?
C01X C012 C01P C01Q -178.7(4) . . . . ?
C01G N00I C01Q C01P -119.5(5) . . . . ?
C025 N00I C01Q C01P 69.4(6) . . . . ?
C01Y C01P C01Q N00I 32.9(6) . . . . ?
C012 C01P C01Q N00I -148.1(4) . . . . ?
C01V N00E C01R C00X -167.7(4) . . . . ?
C01W N00E C01R C00X 73.7(5) . . . . ?
Pd02 N00E C01R C00X -43.8(4) . . . . ?
N00F C00X C01R N00E 55.6(5) . . . . ?
N008 C00U C01S C02A -176.9(5) . . . . ?
C00Z C00U C01S C02A -1.4(7) . . . . ?
C00T C010 C01T C02B -0.5(7) . . . . ?
C00Y C010 C01T C02B -177.6(4) . . . . ?
C00R C01O C01U C024 0.3(7) . . . . ?
C019 C01M C01X C012 0.1(7) . . . . ?
C019 C01M C01X C028 179.5(5) . . . . ?
N007 C012 C01X C01M -0.9(7) . . . . ?
C01P C012 C01X C01M 179.0(4) . . . . ?
N007 C012 C01X C028 179.6(4) . . . . ?
C01P C012 C01X C028 -0.5(7) . . . . ?
C012 C01P C01Y C02G 0.4(8) . . . . ?
C01Q C01P C01Y C02G 179.3(5) . . . . ?
N00D C01F C01Z C024 179.2(4) . . . . ?
C00R C01F C01Z C024 -2.6(6) . . . . ?
C01I C017 C020 C02D 0.4(8) . . . . ?
C01F C01Z C024 C01U 1.6(7) . . . . ?
C01O C01U C024 C01Z -0.5(8) . . . . ?
C01G N00I C025 C01J 1.2(4) . . . . ?
C01Q N00I C025 C01J 173.6(4) . . . . ?
C01G N00I C025 C02N -178.9(5) . . . . ?
C01Q N00I C025 C02N -6.4(7) . . . . ?
N00A C01J C025 N00I -0.4(4) . . . . ?
C01A C01J C025 N00I 178.9(4) . . . . ?
N00A C01J C025 C02N 179.7(4) . . . . ?
C01A C01J C025 C02N -1.1(7) . . . . ?
C00Q C015 C027 C02R -0.6(7) . . . . ?
C014 C015 C027 C02R 179.1(5) . . . . ?
C01M C01X C028 C02G -179.5(5) . . . . ?
C012 C01X C028 C02G -0.1(8) . . . . ?
C02U C018 C029 C01N -180.0(5) . . . . ?
C00Q C018 C029 C01N -0.2(7) . . . . ?
C01B C01N C029 C018 -0.5(7) . . . . ?
C02D C01N C029 C018 -179.4(5) . . . . ?
C00U C01S C02A C02C 0.5(8) . . . . ?
C019 C016 C02B C01T 1.1(8) . . . . ?
C010 C01T C02B C016 -0.9(8) . . . . ?
C00Z C01L C02C C02A 0.8(7) . . . . ?
C01S C02A C02C C01L -0.3(8) . . . . ?
C017 C020 C02D C01N 0.0(8) . . . . ?
C029 C01N C02D C020 179.4(5) . . . . ?
C01B C01N C02D C020 0.5(7) . . . . ?
C01X C028 C02G C01Y 0.8(9) . . . . ?
C01P C01Y C02G C028 -1.0(9) . . . . ?
C021 N00H C02M C02P 161.1(5) . . . . ?
C02J N00H C02M C02P -81.5(6) . . . . ?
Pd01 N00H C02M C02P 38.1(6) . . . . ?
N00I C025 C02N C02X -179.6(5) . . . . ?
C01J C025 C02N C02X 0.4(7) . . . . ?
N00H C02M C02P N1 -53.9(7) . . . . ?
C02W N1 C02P C02M -81.0(7) . . . . ?
C02L N1 C02P C02M 160.5(5) . . . . ?
Pd01 N1 C02P C02M 39.7(6) . . . . ?
C01J C01A C02Q C02X 0.2(8) . . . . ?
C015 C027 C02R C02U -1.3(9) . . . . ?
C027 C02R C02U C018 2.7(9) . . . . ?
C029 C018 C02U C02R 177.6(6) . . . . ?
C00Q C018 C02U C02R -2.2(8) . . . . ?
C01A C02Q C02X C02N -0.9(9) . . . . ?
C025 C02N C02X C02Q 0.6(8) . . . . ?
